data_7117527
loop_
_publ_author_name
'Lei Mei'
'Lin Wang'
'Li-yong Yuan'
'Shu-wen An'
'Yu-liang Zhao'
'Zhi-fang Chai'
'Peter C. Burns'
'Wei-qun Shi'

_publ_section_title
;
 Supramolecular inclusion-based molecular integral rigidity: a feasible
 strategy for controlling the structural connectivity of uranyl
 polyrotaxane networks
;
_journal_name_full Chem.Commun.
_journal_page_first 11990
_journal_paper_doi 10.1039/C5cc04409J
_journal_volume 51
_journal_year 2015
_chemical_formula_sum 'C120 H136 Br2 N60 O46 U2'
_chemical_formula_weight 3790.77
_chemical_name_systematic u4
_space_group_IT_number 2
_symmetry_cell_setting triclinic
_symmetry_space_group_name_Hall '-P 1'
_symmetry_space_group_name_H-M 'P -1'
_atom_sites_solution_hydrogens geom
_atom_sites_solution_primary direct
_atom_sites_solution_secondary difmap
_audit_block_doi 10.5517/cc14j2k9
_audit_creation_method SHELXL-97
_audit_update_record
;
2015-04-07 deposited with the CCDC.
2015-06-22 downloaded from the CCDC.
;
_cell_angle_alpha 81.73(3)
_cell_angle_beta 84.73(3)
_cell_angle_gamma 84.24(3)
_cell_formula_units_Z 2
_cell_length_a 13.333(3)
_cell_length_b 26.409(5)
_cell_length_c 26.515(5)
_cell_measurement_temperature 293(2)
_cell_volume 9164(3)
_computing_structure_refinement 'SHELXL-97 (Sheldrick, 1997)'
_computing_structure_solution 'SHELXS-97 (Sheldrick, 1990)'
_diffrn_ambient_temperature 293(2)
_diffrn_measured_fraction_theta_full 0.952
_diffrn_measured_fraction_theta_max 0.952
_diffrn_radiation_monochromator graphite
_diffrn_radiation_source 'fine-focus sealed tube'
_diffrn_radiation_type MoK\a
_diffrn_radiation_wavelength 0.71073
_diffrn_reflns_av_R_equivalents 0.0000
_diffrn_reflns_av_sigmaI/netI 0.0361
_diffrn_reflns_limit_h_max 13
_diffrn_reflns_limit_h_min 0
_diffrn_reflns_limit_k_max 26
_diffrn_reflns_limit_k_min -26
_diffrn_reflns_limit_l_max 26
_diffrn_reflns_limit_l_min -26
_diffrn_reflns_number 18846
_diffrn_reflns_theta_full 21.04
_diffrn_reflns_theta_max 21.04
_diffrn_reflns_theta_min 0.78
_exptl_absorpt_coefficient_mu 2.286
_exptl_crystal_colour yellow
_exptl_crystal_density_diffrn 1.374
_exptl_crystal_density_method 'not measured'
_exptl_crystal_description block
_exptl_crystal_F_000 3796
_refine_diff_density_max 2.789
_refine_diff_density_min -2.725
_refine_diff_density_rms 0.156
_refine_ls_extinction_method none
_refine_ls_goodness_of_fit_ref 1.038
_refine_ls_hydrogen_treatment mixed
_refine_ls_matrix_type full
_refine_ls_number_parameters 2067
_refine_ls_number_reflns 18846
_refine_ls_number_restraints 0
_refine_ls_restrained_S_all 1.038
_refine_ls_R_factor_all 0.0798
_refine_ls_R_factor_gt 0.0726
_refine_ls_shift/su_max 0.011
_refine_ls_shift/su_mean 0.000
_refine_ls_structure_factor_coef Fsqd
_refine_ls_weighting_details 'calc w=1/[\s^2^(Fo^2^)+(0.1256P)^2^+113.6341P] where P=(Fo^2^+2Fc^2^)/3'
_refine_ls_weighting_scheme calc
_refine_ls_wR_factor_gt 0.1960
_refine_ls_wR_factor_ref 0.2023
_reflns_number_gt 16156
_reflns_number_total 18846
_reflns_threshold_expression >2sigma(I)
_cod_data_source_file c5cc04409j2.cif
_cod_data_source_block 4
_cod_original_sg_symbol_H-M p-1
_cod_database_code 7117527

loop_
_symmetry_equiv_pos_as_xyz
'x, y, z'
'-x, -y, -z'

loop_
_atom_site_label
_atom_site_type_symbol
_atom_site_fract_x
_atom_site_fract_y
_atom_site_fract_z
_atom_site_U_iso_or_equiv
_atom_site_adp_type
_atom_site_occupancy
_atom_site_symmetry_multiplicity
_atom_site_calc_flag
_atom_site_refinement_flags
_atom_site_disorder_assembly
_atom_site_disorder_group
U1 U -0.41514(2) 0.905469(10) 0.131769(10) 0.02342(8) Uani 1 1 d . . .
U2 U 0.60213(2) 0.620964(11) 0.650088(11) 0.03036(9) Uani 1 1 d . . .
O3 O -0.2931(4) 0.8521(2) 0.17953(19) 0.0329(15) Uani 1 1 d . . .
O4 O -0.5196(4) 0.91124(19) 0.0643(2) 0.0314(14) Uani 1 1 d . . .
O12 O 0.6517(6) 0.6813(2) 0.6991(3) 0.075(2) Uani 1 1 d . . .
O13 O 0.5174(4) 0.61951(19) 0.57593(19) 0.0313(14) Uani 1 1 d . . .
O8 O -0.1569(4) 0.8435(2) 0.1245(2) 0.0430(17) Uani 1 1 d . . .
O27 O -0.0324(4) 0.6652(2) 0.1970(2) 0.0378(16) Uani 1 1 d . . .
O28 O -0.3283(4) 1.0546(2) 0.2294(2) 0.0419(16) Uani 1 1 d . . .
O29 O 0.2834(4) 1.0828(2) 0.15903(19) 0.0331(14) Uani 1 1 d . . .
O31 O 0.2358(4) 0.52278(19) 0.33942(19) 0.0302(14) Uani 1 1 d . . .
O32 O -0.1801(4) 0.9792(2) 0.1731(2) 0.0347(15) Uani 1 1 d . . .
O34 O 0.4398(4) 0.5867(2) 0.2934(2) 0.0344(15) Uani 1 1 d . . .
O35 O 0.2599(4) 1.2216(2) 0.0777(2) 0.0358(15) Uani 1 1 d . . .
O18 O 0.6241(4) 0.5803(2) 0.5212(2) 0.0331(15) Uani 1 1 d . . .
O38 O -0.2135(4) 0.6875(2) 0.3114(2) 0.0378(16) Uani 1 1 d . . .
O40 O 0.2597(4) 0.8326(2) 0.2191(2) 0.0352(15) Uani 1 1 d . . .
N64 N -0.2222(5) 0.7022(2) 0.4534(2) 0.0328(18) Uani 1 1 d . . .
O43 O 0.5332(4) 0.6830(2) 0.3484(2) 0.0338(15) Uani 1 1 d . . .
O45 O -0.2157(4) 1.2746(2) -0.0267(2) 0.0397(16) Uani 1 1 d . . .
O46 O 0.1817(4) 0.73647(19) 0.15850(19) 0.0296(14) Uani 1 1 d . . .
O47 O -0.0976(4) 1.2752(2) 0.2980(2) 0.0464(17) Uani 1 1 d . . .
O48 O 0.0044(4) 1.1255(2) 0.3407(2) 0.0474(17) Uani 1 1 d . . .
O49 O 0.0570(4) 0.5396(2) 0.4520(2) 0.0419(17) Uani 1 1 d . . .
O51 O -0.0603(4) 0.8768(2) 0.4129(2) 0.0470(17) Uani 1 1 d . . .
O52 O -0.3905(4) 1.2966(2) 0.0797(2) 0.0398(16) Uani 1 1 d . . .
O53 O 0.1531(4) 0.9055(2) 0.3283(2) 0.0364(15) Uani 1 1 d . . .
O55 O -0.0748(4) 1.1585(2) -0.0433(2) 0.0358(15) Uani 1 1 d . . .
O57 O 0.1006(5) 1.3461(2) 0.0860(2) 0.0513(18) Uani 1 1 d . . .
O58 O 0.1733(4) 1.0403(2) 0.2720(2) 0.0434(17) Uani 1 1 d . . .
O59 O -0.0635(4) 1.0259(2) 0.0518(2) 0.0355(15) Uani 1 1 d . . .
O61 O -0.2295(4) 0.7830(2) 0.4063(2) 0.0437(17) Uani 1 1 d . . .
O62 O 0.4026(4) 0.7442(2) 0.4628(2) 0.0451(17) Uani 1 1 d . . .
N69 N 0.5017(5) 0.7695(3) 0.3223(2) 0.0334(18) Uani 1 1 d . . .
O17 O 0.5636(5) 0.7566(3) 0.6962(3) 0.0598(19) Uani 1 1 d . . .
O68 O -0.4437(4) 1.2032(2) 0.1879(2) 0.0368(15) Uani 1 1 d . . .
N70 N 0.5187(5) 0.7185(2) 0.2632(2) 0.0322(18) Uani 1 1 d . . .
N54 N 0.0971(4) 1.0522(2) 0.0346(2) 0.0249(16) Uani 1 1 d . . .
O9 O -0.5923(4) 0.98924(19) 0.0367(2) 0.0338(15) Uani 1 1 d . . .
N2 N 0.4574(5) 0.6501(2) 0.2238(2) 0.0269(17) Uani 1 1 d . . .
N3 N 0.0763(5) 0.5329(2) 0.3088(2) 0.0296(18) Uani 1 1 d . . .
N4 N 0.0633(5) 0.8761(3) 0.4687(2) 0.0351(19) Uani 1 1 d . . .
O76 O -0.0510(5) 1.3690(3) 0.1798(3) 0.0572(19) Uani 1 1 d . . .
N6 N -0.3875(5) 1.2717(3) 0.2196(3) 0.0393(19) Uani 1 1 d . . .
O75 O 0.1806(4) 0.7235(2) 0.5551(2) 0.0458(17) Uani 1 1 d . . .
N10 N 0.0849(4) 1.1362(2) -0.0144(2) 0.0232(16) Uani 1 1 d . . .
N12 N 0.2361(5) 1.0755(2) 0.0786(2) 0.0280(17) Uani 1 1 d . . .
N13 N 0.2493(5) 0.6513(2) 0.1646(2) 0.0300(18) Uani 1 1 d . . .
N14 N 0.1746(5) 1.2420(2) 0.0038(2) 0.0301(18) Uani 1 1 d . . .
N15 N 0.0415(4) 1.2182(2) -0.0438(2) 0.0289(17) Uani 1 1 d . . .
N16 N -0.1846(5) 0.7673(3) 0.4910(3) 0.040(2) Uani 1 1 d . . .
N17 N 0.1067(5) 0.6048(2) 0.2001(2) 0.0271(17) Uani 1 1 d . . .
N18 N 0.3188(5) 0.8758(2) 0.3423(2) 0.0356(19) Uani 1 1 d . . .
N19 N -0.0063(5) 0.8050(2) 0.2900(2) 0.0310(18) Uani 1 1 d . . .
N21 N 0.2117(5) 0.5410(2) 0.2531(2) 0.0300(17) Uani 1 1 d . . .
N22 N 0.3129(5) 0.8241(3) 0.4625(3) 0.039(2) Uani 1 1 d . . .
N23 N -0.1128(5) 0.9634(3) 0.2524(2) 0.0353(19) Uani 1 1 d . . .
N24 N -0.0542(5) 1.3001(2) -0.0449(2) 0.0325(18) Uani 1 1 d . . .
N25 N -0.1032(5) 0.5821(3) 0.4493(2) 0.0345(19) Uani 1 1 d . . .
N26 N 0.3100(4) 0.6228(2) 0.4303(2) 0.0246(16) Uani 1 1 d . . .
N27 N -0.2199(5) 1.0285(2) 0.2917(2) 0.0328(18) Uani 1 1 d . . .
N1 N 0.8355(6) 0.7697(3) 0.8070(3) 0.047(2) Uani 1 1 d . . .
N29 N 0.1658(5) 0.8098(2) 0.5219(2) 0.0352(19) Uani 1 1 d . . .
C170 C -0.6366(5) 0.9182(3) 0.0015(3) 0.025(2) Uani 1 1 d . . .
N31 N 0.3521(5) 0.5913(2) 0.2217(2) 0.0296(18) Uani 1 1 d . . .
N32 N 0.2117(5) 1.0112(2) 0.1404(2) 0.0297(18) Uani 1 1 d . . .
N33 N -0.2068(5) 0.6420(2) 0.3918(2) 0.0302(18) Uani 1 1 d . . .
N34 N 0.1354(5) 0.9787(2) 0.2242(2) 0.0315(18) Uani 1 1 d . . .
N35 N -0.2277(5) 1.2216(3) 0.3065(3) 0.0382(19) Uani 1 1 d . . .
N36 N -0.0099(5) 0.9598(2) 0.1819(2) 0.0283(17) Uani 1 1 d . . .
N37 N 0.4041(5) 0.7793(2) 0.2111(2) 0.0278(17) Uani 1 1 d . . .
N38 N -0.0313(4) 0.5873(2) 0.2502(2) 0.0270(17) Uani 1 1 d . . .
N40 N 0.3866(5) 0.8295(2) 0.2723(2) 0.0266(17) Uani 1 1 d . . .
N41 N -0.0383(5) 0.5436(3) 0.3831(3) 0.037(2) Uani 1 1 d . . .
C169 C 0.4887(6) 0.8061(3) 0.2761(3) 0.035(2) Uani 1 1 d . . .
H169 H 0.5391 0.8313 0.2704 0.043 Uiso 1 1 calc R . .
N43 N -0.1702(5) 1.1327(3) 0.3353(2) 0.039(2) Uani 1 1 d . . .
N44 N 0.2223(5) 1.1603(2) 0.0288(2) 0.0313(18) Uani 1 1 d . . .
N46 N -0.3041(5) 1.1052(3) 0.2902(3) 0.0375(19) Uani 1 1 d . . .
N5 N -0.7603(5) 0.8774(3) -0.0543(2) 0.0352(19) Uani 1 1 d . . .
N48 N 0.2112(5) 0.8863(2) 0.4098(2) 0.0326(18) Uani 1 1 d . . .
N49 N -0.1415(5) 0.6034(2) 0.3257(2) 0.0282(17) Uani 1 1 d . . .
N50 N -0.2271(6) 1.3634(3) 0.1882(3) 0.047(2) Uani 1 1 d . . .
N51 N -0.0347(6) 1.3810(3) 0.0417(3) 0.044(2) Uani 1 1 d . . .
N52 N 0.0706(5) 1.3215(3) 0.0093(2) 0.0339(19) Uani 1 1 d . . .
N53 N -0.2501(5) 1.2995(3) 0.2613(3) 0.042(2) Uani 1 1 d . . .
N60 N -0.2854(5) 1.3614(3) 0.0740(3) 0.040(2) Uani 1 1 d . . .
N65 N -0.0820(5) 0.7069(3) 0.5479(3) 0.045(2) Uani 1 1 d . . .
N63 N -0.1185(5) 0.6427(3) 0.5103(2) 0.0332(18) Uani 1 1 d . . .
C6 C -0.6616(6) 0.8681(3) 0.0152(3) 0.028(2) Uani 1 1 d . . .
H6 H -0.6369 0.8481 0.0440 0.033 Uiso 1 1 calc R . .
C7 C -0.1698(6) 0.8351(3) 0.2612(3) 0.038(2) Uani 1 1 d . . .
H7 H -0.2365 0.8475 0.2686 0.045 Uiso 1 1 calc R . .
C9 C -0.5780(6) 0.9421(3) 0.0367(3) 0.030(2) Uani 1 1 d . . .
N71 N 0.3511(4) 0.7113(2) 0.1717(2) 0.0257(17) Uani 1 1 d . . .
C11 C -0.2139(6) 0.7535(3) 0.4465(3) 0.036(2) Uani 1 1 d . . .
N55 N 0.0702(5) 0.9897(2) 0.0983(2) 0.0322(18) Uani 1 1 d . . .
N58 N -0.3607(5) 1.1938(3) 0.2629(2) 0.0332(18) Uani 1 1 d . . .
C14 C 0.1278(6) 0.5510(3) 0.2203(3) 0.033(2) Uani 1 1 d . . .
H14 H 0.1340 0.5284 0.1937 0.040 Uiso 1 1 calc R . .
N66 N 0.0290(5) 0.7727(3) 0.5572(3) 0.039(2) Uani 1 1 d . . .
C16 C -0.0137(6) 0.9554(3) 0.2720(3) 0.032(2) Uani 1 1 d . . .
H16 H -0.0095 0.9260 0.2991 0.038 Uiso 1 1 calc R . .
C20 C 0.0831(6) 1.0815(3) -0.0145(3) 0.026(2) Uani 1 1 d . . .
H20A H 0.0188 1.0750 -0.0256 0.031 Uiso 1 1 calc R . .
H20B H 0.1360 1.0700 -0.0390 0.031 Uiso 1 1 calc R . .
N56 N 0.0236(5) 0.9992(2) 0.2870(2) 0.0321(18) Uani 1 1 d . . .
C22 C 0.6324(6) 0.7253(3) 0.7112(3) 0.037(2) Uani 1 1 d . . .
C23 C -0.0046(6) 1.0162(3) 0.3377(3) 0.038(2) Uani 1 1 d . . .
H23A H -0.0214 0.9867 0.3622 0.046 Uiso 1 1 calc R . .
H23B H 0.0534 1.0297 0.3490 0.046 Uiso 1 1 calc R . .
C24 C 0.4759(6) 0.5910(3) 0.4501(3) 0.030(2) Uani 1 1 d . . .
H24 H 0.5380 0.5736 0.4415 0.037 Uiso 1 1 calc R . .
N62 N -0.1663(5) 1.3472(3) 0.0005(3) 0.040(2) Uani 1 1 d . . .
C26 C -0.6749(6) 0.9460(3) -0.0405(3) 0.032(2) Uani 1 1 d . . .
H26 H -0.6601 0.9799 -0.0499 0.038 Uiso 1 1 calc R . .
C27 C -0.0143(6) 1.2605(3) -0.0737(3) 0.029(2) Uani 1 1 d . . .
H27A H 0.0302 1.2748 -0.1020 0.034 Uiso 1 1 calc R . .
H27B H -0.0694 1.2474 -0.0878 0.034 Uiso 1 1 calc R . .
C28 C -0.1351(5) 0.8293(3) 0.2122(3) 0.024(2) Uani 1 1 d . . .
C29 C 0.2902(6) 1.1175(3) 0.0514(3) 0.030(2) Uani 1 1 d . . .
H29A H 0.3360 1.1048 0.0246 0.036 Uiso 1 1 calc R . .
H29B H 0.3304 1.1300 0.0749 0.036 Uiso 1 1 calc R . .
C30 C -0.1990(6) 0.8420(3) 0.1673(3) 0.030(2) Uani 1 1 d . . .
C31 C 0.5004(6) 0.7691(3) 0.2349(3) 0.028(2) Uani 1 1 d . . .
H31 H 0.5572 0.7771 0.2098 0.034 Uiso 1 1 calc R . .
C32 C 0.8543(10) 0.7243(4) 0.7909(6) 0.101(4) Uani 1 1 d . . .
H32 H 0.9128 0.7035 0.7989 0.121 Uiso 1 1 calc R . .
N67 N -0.0689(5) 0.8304(3) 0.4953(3) 0.045(2) Uani 1 1 d . . .
C35 C -0.3918(6) 1.1421(3) 0.2819(3) 0.037(2) Uani 1 1 d . . .
H35A H -0.4335 1.1431 0.3138 0.044 Uiso 1 1 calc R . .
H35B H -0.4320 1.1313 0.2574 0.044 Uiso 1 1 calc R . .
C36 C 0.2715(6) 0.8181(3) 0.5160(3) 0.037(2) Uani 1 1 d . . .
H36A H 0.3090 0.7892 0.5348 0.044 Uiso 1 1 calc R . .
H36B H 0.2810 0.8487 0.5307 0.044 Uiso 1 1 calc R . .
C37 C 0.1973(6) 1.0372(3) 0.0528(3) 0.026(2) Uani 1 1 d . . .
H37 H 0.2459 1.0260 0.0257 0.032 Uiso 1 1 calc R . .
N61 N -0.1557(6) 1.3968(3) 0.1139(3) 0.046(2) Uani 1 1 d . . .
C39 C 0.2321(6) 0.6315(3) 0.3916(3) 0.029(2) Uani 1 1 d . . .
H39A H 0.2332 0.6011 0.3748 0.035 Uiso 1 1 calc R . .
H39B H 0.1654 0.6372 0.4088 0.035 Uiso 1 1 calc R . .
C40 C 0.0157(6) 0.9499(3) 0.1297(3) 0.029(2) Uani 1 1 d . . .
H40A H -0.0461 0.9466 0.1142 0.035 Uiso 1 1 calc R . .
H40B H 0.0567 0.9174 0.1301 0.035 Uiso 1 1 calc R . .
C41 C 0.3589(7) 0.8803(3) 0.2892(3) 0.035(2) Uani 1 1 d . . .
H41A H 0.4181 0.8995 0.2850 0.042 Uiso 1 1 calc R . .
H41B H 0.3087 0.8993 0.2679 0.042 Uiso 1 1 calc R . .
C42 C 0.1510(6) 1.2172(3) -0.0375(3) 0.028(2) Uani 1 1 d . . .
H42 H 0.1893 1.2292 -0.0696 0.034 Uiso 1 1 calc R . .
C44 C 0.2913(6) 0.6387(3) 0.4755(3) 0.025(2) Uani 1 1 d . . .
H44 H 0.2282 0.6551 0.4838 0.030 Uiso 1 1 calc R . .
C45 C 0.3639(6) 0.6313(3) 0.5112(3) 0.026(2) Uani 1 1 d . . .
H45 H 0.3496 0.6418 0.5433 0.032 Uiso 1 1 calc R . .
C46 C 0.0585(6) 0.7895(3) 0.3331(3) 0.040(2) Uani 1 1 d . . .
H46A H 0.0449 0.8141 0.3573 0.048 Uiso 1 1 calc R . .
H46B H 0.1290 0.7899 0.3203 0.048 Uiso 1 1 calc R . .
C47 C -0.2074(6) 0.6788(3) 0.5048(3) 0.034(2) Uani 1 1 d . . .
H47 H -0.2683 0.6635 0.5211 0.040 Uiso 1 1 calc R . .
C48 C 0.9162(7) 0.7879(4) 0.8341(4) 0.055(3) Uani 1 1 d . . .
H48A H 0.8857 0.8108 0.8578 0.066 Uiso 1 1 calc R . .
H48B H 0.9521 0.7587 0.8534 0.066 Uiso 1 1 calc R . .
N57 N -0.0883(5) 1.0547(3) 0.3376(3) 0.0379(19) Uani 1 1 d . . .
C50 C 0.3171(6) 0.5411(3) 0.2332(3) 0.030(2) Uani 1 1 d . . .
H50A H 0.3588 0.5207 0.2581 0.036 Uiso 1 1 calc R . .
H50B H 0.3259 0.5248 0.2024 0.036 Uiso 1 1 calc R . .
C51 C -0.2027(6) 0.9754(3) 0.2836(3) 0.036(2) Uani 1 1 d . . .
H51A H -0.1994 0.9542 0.3165 0.044 Uiso 1 1 calc R . .
H51B H -0.2601 0.9665 0.2678 0.044 Uiso 1 1 calc R . .
C52 C -0.1859(6) 0.5884(3) 0.4151(3) 0.032(2) Uani 1 1 d . . .
H52 H -0.2469 0.5733 0.4314 0.038 Uiso 1 1 calc R . .
C53 C 0.0355(6) 0.5413(3) 0.2592(3) 0.032(2) Uani 1 1 d . . .
H53 H 0.0033 0.5112 0.2532 0.039 Uiso 1 1 calc R . .
C54 C 0.2213(6) 0.8907(3) 0.3571(3) 0.032(2) Uani 1 1 d . . .
C56 C 0.4192(5) 0.6644(3) 0.1743(3) 0.026(2) Uani 1 1 d . . .
H56 H 0.4731 0.6657 0.1466 0.031 Uiso 1 1 calc R . .
C57 C -0.1818(6) 0.7237(3) 0.5323(3) 0.036(2) Uani 1 1 d . . .
H57 H -0.2305 0.7296 0.5613 0.044 Uiso 1 1 calc R . .
C58 C 0.1724(6) 1.2973(3) -0.0003(3) 0.037(2) Uani 1 1 d . . .
H58A H 0.1991 1.3108 -0.0343 0.044 Uiso 1 1 calc R . .
H58B H 0.2157 1.3061 0.0240 0.044 Uiso 1 1 calc R . .
C59 C 0.1786(6) 1.1591(3) -0.0193(3) 0.030(2) Uani 1 1 d . . .
H59 H 0.2276 1.1438 -0.0439 0.035 Uiso 1 1 calc R . .
C60 C -0.0787(7) 1.3768(3) -0.0058(3) 0.040(2) Uani 1 1 d . . .
H60 H -0.0905 1.4101 -0.0270 0.048 Uiso 1 1 calc R . .
C61 C -0.8331(7) 0.8549(4) -0.0832(3) 0.051(3) Uani 1 1 d . . .
H61A H -0.8707 0.8306 -0.0598 0.061 Uiso 1 1 calc R . .
H61B H -0.8811 0.8821 -0.0974 0.061 Uiso 1 1 calc R . .
C62 C 0.3481(6) 0.6228(3) 0.1717(3) 0.036(2) Uani 1 1 d . . .
H62 H 0.3700 0.6027 0.1437 0.043 Uiso 1 1 calc R . .
C63 C 0.3786(6) 0.7881(3) 0.4413(3) 0.030(2) Uani 1 1 d . . .
C64 C -0.1192(6) 0.5889(3) 0.5028(3) 0.036(2) Uani 1 1 d . . .
H64A H -0.0665 0.5684 0.5214 0.043 Uiso 1 1 calc R . .
H64B H -0.1836 0.5766 0.5167 0.043 Uiso 1 1 calc R . .
C65 C 0.0077(5) 0.6230(3) 0.2155(3) 0.027(2) Uani 1 1 d . . .
C66 C -0.1795(7) 1.2672(3) 0.2887(3) 0.041(2) Uani 1 1 d . . .
C68 C 0.2460(6) 1.0595(3) 0.1297(3) 0.033(2) Uani 1 1 d . . .
C69 C -0.2500(6) 1.0990(4) 0.3378(3) 0.043(3) Uani 1 1 d . . .
H69 H -0.2967 1.1008 0.3684 0.052 Uiso 1 1 calc R . .
C70 C 0.3076(6) 0.8724(3) 0.4311(3) 0.034(2) Uani 1 1 d . . .
H70 H 0.3275 0.8996 0.4487 0.040 Uiso 1 1 calc R . .
C71 C 0.7540(7) 0.7999(4) 0.7980(4) 0.047(3) Uani 1 1 d . . .
H71 H 0.7425 0.8307 0.8117 0.057 Uiso 1 1 calc R . .
C72 C -0.1393(6) 0.5619(3) 0.3695(3) 0.032(2) Uani 1 1 d . . .
H72 H -0.1778 0.5337 0.3642 0.038 Uiso 1 1 calc R . .
C73 C 0.3414(6) 0.8148(3) 0.2335(3) 0.024(2) Uani 1 1 d . . .
C74 C 0.5415(6) 0.6014(3) 0.5342(3) 0.027(2) Uani 1 1 d . . .
C75 C 0.1609(6) 0.6283(3) 0.1542(3) 0.030(2) Uani 1 1 d . . .
H75A H 0.1813 0.6024 0.1318 0.036 Uiso 1 1 calc R . .
H75B H 0.1157 0.6545 0.1363 0.036 Uiso 1 1 calc R . .
C76 C 0.4570(6) 0.6080(3) 0.4975(3) 0.024(2) Uani 1 1 d . . .
C78 C -0.3339(6) 1.2270(3) 0.2967(3) 0.036(2) Uani 1 1 d . . .
H78 H -0.3772 1.2239 0.3287 0.043 Uiso 1 1 calc R . .
C79 C 0.3829(6) 0.8626(3) 0.3840(3) 0.030(2) Uani 1 1 d . . .
H79 H 0.4395 0.8841 0.3804 0.036 Uiso 1 1 calc R . .
C80 C -0.2664(7) 1.3684(3) 0.0176(3) 0.042(3) Uani 1 1 d . . .
H80A H -0.3167 1.3520 0.0031 0.051 Uiso 1 1 calc R . .
H80B H -0.2739 1.4048 0.0049 0.051 Uiso 1 1 calc R . .
C81 C -0.0115(6) 0.8245(3) 0.5399(3) 0.037(2) Uani 1 1 d . . .
H81 H -0.0493 0.8405 0.5679 0.044 Uiso 1 1 calc R . .
N59 N -0.3698(5) 1.3396(3) 0.1479(3) 0.039(2) Uani 1 1 d . . .
C83 C 0.2243(6) 1.2092(3) 0.0412(3) 0.030(2) Uani 1 1 d . . .
C84 C 0.0563(6) 0.9449(3) 0.2238(3) 0.027(2) Uani 1 1 d . . .
H84 H 0.0832 0.9088 0.2257 0.033 Uiso 1 1 calc R . .
C85 C -0.3509(6) 1.2805(3) 0.2664(3) 0.039(2) Uani 1 1 d . . .
H85 H -0.4002 1.3025 0.2850 0.047 Uiso 1 1 calc R . .
C86 C 0.0260(6) 0.5076(3) 0.3559(3) 0.037(2) Uani 1 1 d . . .
H86A H -0.0143 0.4819 0.3474 0.044 Uiso 1 1 calc R . .
H86B H 0.0768 0.4903 0.3778 0.044 Uiso 1 1 calc R . .
C87 C 0.0260(6) 1.0231(3) 0.0598(3) 0.029(2) Uani 1 1 d . . .
C88 C 0.2521(6) 0.6770(3) 0.3523(3) 0.038(2) Uani 1 1 d . . .
H88A H 0.3210 0.6723 0.3374 0.046 Uiso 1 1 calc R . .
H88B H 0.2460 0.7076 0.3691 0.046 Uiso 1 1 calc R . .
C89 C -0.2892(6) 1.0620(3) 0.2674(3) 0.0289(19) Uiso 1 1 d . . .
C92 C -0.7365(6) 0.9242(3) -0.0698(3) 0.027(2) Uani 1 1 d . . .
H92 H -0.7600 0.9425 -0.0996 0.032 Uiso 1 1 calc R . .
C93 C 0.0841(6) 0.8520(3) 0.5201(3) 0.038(2) Uani 1 1 d . . .
H93 H 0.0958 0.8775 0.5419 0.045 Uiso 1 1 calc R . .
C95 C 0.0036(7) 1.3399(3) -0.0313(3) 0.039(2) Uani 1 1 d . . .
H95 H 0.0397 1.3578 -0.0614 0.046 Uiso 1 1 calc R . .
C96 C -0.4363(6) 1.3124(3) 0.1852(3) 0.032(2) Uani 1 1 d . . .
H96A H -0.4845 1.2977 0.1676 0.038 Uiso 1 1 calc R . .
H96B H -0.4740 1.3368 0.2054 0.038 Uiso 1 1 calc R . .
C97 C 0.4025(6) 0.5999(3) 0.4158(3) 0.029(2) Uani 1 1 d . . .
H97 H 0.4157 0.5904 0.3832 0.035 Uiso 1 1 calc R . .
C98 C -0.0181(6) 0.5535(3) 0.4311(3) 0.028(2) Uani 1 1 d . . .
C99 C -0.4026(6) 1.2217(3) 0.2191(3) 0.039(2) Uani 1 1 d . . .
C100 C 0.5442(6) 0.6726(3) 0.2402(3) 0.032(2) Uani 1 1 d . . .
H10C H 0.5785 0.6471 0.2644 0.039 Uiso 1 1 calc R . .
H10D H 0.5915 0.6801 0.2106 0.039 Uiso 1 1 calc R . .
C101 C -0.1083(6) 0.9677(3) 0.2001(3) 0.033(2) Uani 1 1 d . . .
C102 C -0.1885(7) 1.1849(3) 0.3475(3) 0.041(2) Uani 1 1 d . . .
H10A H -0.2363 1.1852 0.3774 0.049 Uiso 1 1 calc R . .
H10B H -0.1257 1.1958 0.3562 0.049 Uiso 1 1 calc R . .
C103 C -0.3105(7) 1.3802(3) 0.1575(3) 0.044(3) Uani 1 1 d . . .
H103 H -0.3537 1.4082 0.1711 0.053 Uiso 1 1 calc R . .
C104 C 0.0664(6) 0.6925(3) 0.3279(3) 0.038(2) Uani 1 1 d . . .
H10G H 0.0268 0.6989 0.2984 0.046 Uiso 1 1 calc R . .
H10H H 0.0472 0.6607 0.3480 0.046 Uiso 1 1 calc R . .
C105 C -0.1743(7) 0.8198(3) 0.4973(4) 0.047(3) Uani 1 1 d . . .
H10E H -0.2079 0.8268 0.5299 0.056 Uiso 1 1 calc R . .
H10F H -0.2074 0.8426 0.4706 0.056 Uiso 1 1 calc R . .
C106 C -0.1036(7) 0.8220(3) 0.3005(3) 0.039(2) Uani 1 1 d . . .
H106 H -0.1273 0.8252 0.3341 0.047 Uiso 1 1 calc R . .
C107 C 0.1795(6) 0.5309(3) 0.3038(3) 0.030(2) Uani 1 1 d . . .
C108 C -0.1895(6) 0.6478(3) 0.3405(3) 0.033(2) Uani 1 1 d . . .
C109 C -0.3510(6) 1.3291(3) 0.0988(3) 0.031(2) Uani 1 1 d . . .
C110 C 0.0101(6) 1.1695(3) -0.0354(3) 0.029(2) Uani 1 1 d . . .
C111 C 0.4193(6) 0.6071(3) 0.2511(3) 0.026(2) Uani 1 1 d . . .
C112 C -0.7215(6) 0.8492(3) -0.0135(3) 0.035(2) Uani 1 1 d . . .
H112 H -0.7368 0.8153 -0.0050 0.042 Uiso 1 1 calc R . .
C113 C -0.0785(7) 1.4161(3) 0.0765(3) 0.045(3) Uani 1 1 d . . .
H11A H -0.0247 1.4257 0.0945 0.054 Uiso 1 1 calc R . .
H11B H -0.1071 1.4470 0.0567 0.054 Uiso 1 1 calc R . .
C114 C -0.0322(6) 0.8119(3) 0.2020(3) 0.030(2) Uani 1 1 d . . .
H114 H -0.0072 0.8082 0.1687 0.036 Uiso 1 1 calc R . .
C115 C 0.2269(6) 0.9800(3) 0.1894(3) 0.029(2) Uani 1 1 d . . .
H11C H 0.2793 0.9934 0.2054 0.035 Uiso 1 1 calc R . .
H11D H 0.2503 0.9452 0.1835 0.035 Uiso 1 1 calc R . .
C116 C 0.5196(6) 0.7197(3) 0.3152(3) 0.032(2) Uani 1 1 d . . .
C117 C 0.1172(7) 1.0092(3) 0.2619(3) 0.038(2) Uani 1 1 d . . .
C118 C -0.2738(6) 0.6792(3) 0.4172(3) 0.037(2) Uani 1 1 d . . .
H11E H -0.3306 0.6623 0.4353 0.044 Uiso 1 1 calc R . .
H11F H -0.3001 0.7061 0.3917 0.044 Uiso 1 1 calc R . .
C119 C 0.1798(6) 0.6852(3) 0.3092(3) 0.035(2) Uani 1 1 d . . .
H11G H 0.1904 0.6559 0.2906 0.042 Uiso 1 1 calc R . .
H11H H 0.1968 0.7153 0.2856 0.042 Uiso 1 1 calc R . .
C120 C -0.0321(8) 0.7316(4) 0.5824(4) 0.060(3) Uani 1 1 d . . .
H12A H 0.0114 0.7059 0.6020 0.072 Uiso 1 1 calc R . .
H12B H -0.0828 0.7460 0.6063 0.072 Uiso 1 1 calc R . .
C121 C 0.0397(7) 0.7363(3) 0.3601(3) 0.040(2) Uani 1 1 d . . .
H12C H -0.0312 0.7364 0.3722 0.048 Uiso 1 1 calc R . .
H12D H 0.0786 0.7294 0.3899 0.048 Uiso 1 1 calc R . .
C123 C 0.6829(7) 0.7857(4) 0.7671(3) 0.046(3) Uani 1 1 d . . .
H123 H 0.6250 0.8072 0.7595 0.056 Uiso 1 1 calc R . .
C124 C -0.2606(6) 1.3981(3) 0.1046(3) 0.040(2) Uani 1 1 d . . .
H124 H -0.2876 1.4330 0.0915 0.048 Uiso 1 1 calc R . .
C125 C -0.1916(6) 1.0459(3) 0.3377(3) 0.039(2) Uani 1 1 d . . .
H125 H -0.2125 1.0226 0.3682 0.047 Uiso 1 1 calc R . .
C126 C -0.1351(7) 1.3766(3) 0.1618(3) 0.042(3) Uani 1 1 d . . .
C127 C 0.0317(6) 0.8001(3) 0.2415(3) 0.030(2) Uani 1 1 d . . .
H127 H 0.0994 0.7891 0.2348 0.037 Uiso 1 1 calc R . .
C128 C 0.1295(6) 0.7646(3) 0.5453(3) 0.035(2) Uani 1 1 d . . .
C129 C 0.1765(6) 0.9921(3) 0.0970(3) 0.029(2) Uani 1 1 d . . .
H129 H 0.2141 0.9597 0.0902 0.035 Uiso 1 1 calc R . .
C130 C 0.1224(6) 0.9115(3) 0.4371(3) 0.033(2) Uani 1 1 d . . .
H13C H 0.1454 0.9347 0.4579 0.040 Uiso 1 1 calc R . .
H13D H 0.0805 0.9319 0.4122 0.040 Uiso 1 1 calc R . .
C131 C -0.0259(7) 0.8627(3) 0.4546(4) 0.043(3) Uani 1 1 d . . .
C132 C -0.1350(6) 0.5920(3) 0.2745(3) 0.037(2) Uani 1 1 d . . .
H13E H -0.1746 0.6188 0.2540 0.044 Uiso 1 1 calc R . .
H13F H -0.1650 0.5600 0.2744 0.044 Uiso 1 1 calc R . .
C133 C 0.2538(6) 0.7037(3) 0.1644(3) 0.026(2) Uani 1 1 d . . .
C135 C -0.0496(7) 0.6595(4) 0.5375(4) 0.051(3) Uani 1 1 d . . .
C136 C 0.3886(6) 0.7620(3) 0.1637(3) 0.033(2) Uani 1 1 d . . .
H13G H 0.4520 0.7609 0.1426 0.040 Uiso 1 1 calc R . .
H13H H 0.3404 0.7863 0.1455 0.040 Uiso 1 1 calc R . .
C137 C 0.5111(6) 0.7879(3) 0.3718(3) 0.034(2) Uani 1 1 d . . .
H13I H 0.5391 0.7596 0.3953 0.041 Uiso 1 1 calc R . .
H13J H 0.5582 0.8143 0.3665 0.041 Uiso 1 1 calc R . .
C138 C 0.7023(7) 0.7390(3) 0.7487(4) 0.045(3) Uani 1 1 d . . .
C139 C -0.2347(8) 1.3510(4) 0.2433(4) 0.052(3) Uani 1 1 d . . .
H13A H -0.1730 1.3591 0.2560 0.063 Uiso 1 1 calc R . .
H13B H -0.2901 1.3728 0.2573 0.063 Uiso 1 1 calc R . .
C140 C 0.0507(7) 1.3496(3) 0.0497(3) 0.038(2) Uani 1 1 d . . .
C141 C -0.7814(8) 0.8287(5) -0.1247(5) 0.093(4) Uani 1 1 d . . .
H14A H -0.7309 0.8025 -0.1111 0.111 Uiso 1 1 calc R . .
H14B H -0.7475 0.8532 -0.1496 0.111 Uiso 1 1 calc R . .
C143 C -0.1536(6) 1.3038(3) -0.0233(3) 0.033(2) Uani 1 1 d . . .
N68 N 0.4160(5) 0.8086(2) 0.3946(2) 0.0335(19) Uani 1 1 d . . .
C152 C -0.0783(7) 1.1069(4) 0.3376(3) 0.047(3) Uani 1 1 d . . .
C158 C 0.9879(9) 0.8151(6) 0.7965(4) 0.105(5) Uani 1 1 d . . .
H15A H 0.9503 0.8419 0.7751 0.126 Uiso 1 1 calc R . .
H15B H 1.0219 0.7911 0.7747 0.126 Uiso 1 1 calc R . .
C163 C -0.8617(8) 0.8032(6) -0.1510(5) 0.107(5) Uani 1 1 d . . .
H16A H -0.8261 0.7814 -0.1745 0.128 Uiso 1 1 calc R . .
H16B H -0.8995 0.7814 -0.1249 0.128 Uiso 1 1 calc R . .
C168 C 0.7856(9) 0.7085(4) 0.7620(5) 0.097(4) Uani 1 1 d . . .
H168 H 0.7969 0.6761 0.7515 0.116 Uiso 1 1 calc R . .
O1 O -0.3191(3) 0.93141(19) 0.08795(18) 0.0244(13) Uani 1 1 d . . .
O11 O 0.4858(4) 0.6187(2) 0.68862(19) 0.0312(14) Uani 1 1 d . . .
O2 O -0.5112(4) 0.88110(19) 0.17671(18) 0.0287(12) Uiso 1 1 d . . .
O5 O -0.3949(4) 0.8245(2) 0.09321(18) 0.0289(14) Uani 1 1 d . . .
H5A H -0.3718 0.7950 0.1081 0.043 Uiso 1 1 d R . .
H5B H -0.4097 0.8215 0.0629 0.043 Uiso 1 1 d R . .
O6 O -0.3727(4) 0.9554(2) 0.19333(19) 0.0319(14) Uani 1 1 d . . .
H6A H -0.4259 0.9721 0.2050 0.048 Uiso 1 1 d R . .
H6B H -0.3308 0.9765 0.1792 0.048 Uiso 1 1 d R . .
O7 O -0.5130(4) 0.9896(2) 0.1230(2) 0.0386(16) Uani 1 1 d . . .
H7A H -0.4810 1.0113 0.1347 0.058 Uiso 1 1 d R . .
H7B H -0.5705 0.9873 0.1400 0.058 Uiso 1 1 d R . .
O10 O 0.7206(4) 0.6224(2) 0.6137(2) 0.0357(15) Uani 1 1 d . . .
O15 O 0.5897(4) 0.53154(19) 0.6430(2) 0.0342(15) Uani 1 1 d . . .
H15C H 0.5302 0.5236 0.6534 0.051 Uiso 1 1 d R . .
H15D H 0.6323 0.5129 0.6614 0.051 Uiso 1 1 d R . .
O16 O 0.6829(5) 0.5749(2) 0.7215(2) 0.0414(16) Uani 1 1 d . . .
H16C H 0.6528 0.5588 0.7481 0.062 Uiso 1 1 d R . .
H16D H 0.7468 0.5720 0.7246 0.062 Uiso 1 1 d R . .
O14 O 0.5312(4) 0.7082(2) 0.6142(2) 0.0415(16) Uani 1 1 d . . .
H14C H 0.5555 0.7157 0.5831 0.062 Uiso 1 1 d R . .
H14D H 0.5468 0.7306 0.6320 0.062 Uiso 1 1 d R . .
C171 C -0.9316(9) 0.8394(6) -0.1783(5) 0.099(5) Uani 1 1 d . . .
H17A H -0.8937 0.8607 -0.2048 0.119 Uiso 1 1 calc R . .
H17B H -0.9660 0.8617 -0.1549 0.119 Uiso 1 1 calc R . .
O92 O 0.0308(5) 0.6345(3) 0.5500(3) 0.084(3) Uani 1 1 d . . .
Br2 Br -0.4083(3) 1.5319(2) 0.18496(18) 0.358(3) Uani 1 1 d . . .
Br1 Br -0.4859(4) 1.1490(2) 0.4217(2) 0.318(3) Uani 1 1 d . . .

loop_
_atom_site_aniso_label
_atom_site_aniso_U_11
_atom_site_aniso_U_22
_atom_site_aniso_U_33
_atom_site_aniso_U_23
_atom_site_aniso_U_13
_atom_site_aniso_U_12
U1 0.01885(15) 0.02296(15) 0.02842(16) -0.00031(12) -0.00380(12) -0.00444(13)
U2 0.02901(17) 0.02679(16) 0.03616(17) -0.00282(13) -0.01232(14) 0.00010(14)
O3 0.031(3) 0.034(3) 0.033(3) 0.003(2) -0.006(2) -0.003(3)
O4 0.029(3) 0.023(3) 0.043(3) -0.002(2) -0.012(2) -0.001(2)
O12 0.094(5) 0.037(4) 0.104(5) -0.007(3) -0.069(4) 0.004(4)
O13 0.032(3) 0.029(3) 0.033(3) -0.001(2) -0.007(2) -0.003(3)
O8 0.024(3) 0.071(4) 0.030(3) -0.004(3) 0.000(2) 0.011(3)
O27 0.026(3) 0.029(3) 0.056(4) 0.007(3) -0.012(3) -0.002(3)
O28 0.036(3) 0.034(3) 0.056(4) -0.002(3) -0.011(3) 0.000(3)
O29 0.035(3) 0.032(3) 0.035(3) 0.002(2) -0.013(2) -0.013(3)
O31 0.022(3) 0.032(3) 0.037(3) -0.003(2) -0.005(2) -0.002(2)
O32 0.023(3) 0.046(3) 0.034(3) 0.002(3) -0.007(2) -0.009(3)
O34 0.029(3) 0.035(3) 0.036(3) 0.004(3) -0.002(2) -0.003(3)
O35 0.035(3) 0.044(3) 0.032(3) -0.010(3) -0.008(2) -0.007(3)
O18 0.019(3) 0.039(3) 0.039(3) 0.003(3) -0.009(2) 0.002(3)
O38 0.040(3) 0.026(3) 0.044(3) 0.006(3) -0.008(3) 0.000(3)
O40 0.030(3) 0.037(3) 0.036(3) -0.001(3) 0.006(3) -0.006(3)
N64 0.024(3) 0.031(4) 0.039(4) 0.013(3) -0.003(3) -0.002(3)
O43 0.028(3) 0.033(3) 0.038(3) 0.010(3) -0.013(2) 0.001(3)
O45 0.035(3) 0.041(3) 0.043(3) -0.003(3) -0.002(3) -0.009(3)
O46 0.025(3) 0.026(3) 0.036(3) 0.001(2) -0.005(2) 0.000(2)
O47 0.023(3) 0.061(4) 0.058(4) -0.023(3) -0.002(3) -0.002(3)
O48 0.038(3) 0.056(4) 0.053(4) -0.017(3) -0.011(3) -0.004(3)
O49 0.025(3) 0.052(4) 0.044(3) 0.012(3) -0.007(3) 0.002(3)
O51 0.030(3) 0.057(4) 0.053(4) -0.001(3) -0.015(3) 0.001(3)
O52 0.028(3) 0.044(3) 0.047(3) -0.005(3) -0.002(3) -0.005(3)
O53 0.040(3) 0.031(3) 0.037(3) -0.005(2) -0.015(3) 0.010(3)
O55 0.028(3) 0.039(3) 0.041(3) -0.001(3) -0.010(2) -0.002(3)
O57 0.043(4) 0.052(4) 0.062(4) -0.017(3) -0.010(3) -0.002(3)
O58 0.043(3) 0.049(3) 0.039(3) -0.004(3) -0.010(3) -0.009(3)
O59 0.025(3) 0.035(3) 0.047(3) -0.004(3) -0.003(3) -0.002(3)
O61 0.044(3) 0.033(3) 0.049(4) 0.009(3) -0.008(3) 0.005(3)
O62 0.035(3) 0.046(4) 0.049(4) 0.006(3) -0.003(3) 0.003(3)
N69 0.033(4) 0.037(4) 0.028(4) 0.001(3) 0.000(3) -0.001(3)
O17 0.043(4) 0.064(4) 0.082(4) -0.036(3) -0.026(3) 0.008(3)
O68 0.033(3) 0.045(3) 0.036(3) -0.018(3) -0.009(3) 0.001(3)
N70 0.034(4) 0.031(4) 0.029(4) 0.007(3) -0.004(3) -0.005(3)
N54 0.016(3) 0.029(3) 0.030(3) 0.001(3) -0.002(3) -0.007(3)
O9 0.027(3) 0.026(3) 0.049(3) -0.002(2) -0.012(3) -0.002(3)
N2 0.023(3) 0.026(3) 0.029(3) 0.010(3) -0.004(3) -0.008(3)
N3 0.020(3) 0.028(3) 0.037(4) 0.005(3) 0.000(3) -0.006(3)
N4 0.034(4) 0.040(4) 0.031(4) 0.000(3) -0.007(3) -0.007(3)
O76 0.049(4) 0.063(4) 0.064(4) -0.007(3) -0.017(3) -0.016(3)
N6 0.035(4) 0.040(4) 0.045(4) -0.015(3) -0.012(3) 0.008(3)
O75 0.047(3) 0.044(3) 0.048(3) -0.002(3) -0.020(3) -0.002(3)
N10 0.016(3) 0.029(3) 0.025(3) 0.000(3) -0.005(3) -0.006(3)
N12 0.036(4) 0.025(3) 0.025(3) 0.002(3) -0.004(3) -0.016(3)
N13 0.024(3) 0.030(4) 0.035(4) 0.005(3) -0.008(3) -0.005(3)
N14 0.031(4) 0.021(3) 0.038(4) 0.004(3) -0.008(3) -0.006(3)
N15 0.017(3) 0.035(4) 0.031(3) 0.007(3) -0.002(3) -0.003(3)
N16 0.032(4) 0.036(4) 0.049(4) 0.004(3) -0.008(3) 0.003(3)
N17 0.023(3) 0.016(3) 0.041(4) 0.004(3) -0.009(3) -0.002(3)
N18 0.036(4) 0.033(4) 0.038(4) -0.009(3) -0.012(3) 0.007(3)
N19 0.037(4) 0.023(3) 0.033(4) 0.001(3) -0.017(3) 0.007(3)
N21 0.026(3) 0.023(3) 0.043(4) 0.000(3) -0.009(3) -0.007(3)
N22 0.041(4) 0.034(4) 0.037(4) 0.008(3) -0.004(3) 0.000(4)
N23 0.023(4) 0.045(4) 0.035(4) 0.007(3) 0.002(3) -0.012(3)
N24 0.025(4) 0.033(4) 0.039(4) 0.007(3) -0.005(3) -0.010(3)
N25 0.014(3) 0.048(4) 0.038(4) 0.008(3) -0.008(3) -0.002(3)
N26 0.023(3) 0.026(3) 0.023(3) -0.003(3) 0.001(3) 0.002(3)
N27 0.034(4) 0.029(4) 0.035(4) -0.002(3) -0.005(3) -0.005(3)
N1 0.046(4) 0.044(4) 0.055(4) -0.004(4) -0.023(4) -0.016(4)
N29 0.039(4) 0.030(4) 0.036(4) 0.000(3) -0.008(3) 0.000(3)
C170 0.013(4) 0.037(4) 0.024(4) -0.004(3) -0.004(3) 0.002(4)
N31 0.025(3) 0.024(3) 0.037(4) 0.002(3) -0.003(3) -0.002(3)
N32 0.025(3) 0.027(3) 0.035(4) 0.010(3) -0.005(3) -0.009(3)
N33 0.029(4) 0.033(4) 0.027(3) 0.006(3) -0.005(3) -0.009(3)
N34 0.034(4) 0.027(3) 0.035(4) -0.002(3) -0.008(3) -0.008(3)
N35 0.034(4) 0.044(4) 0.040(4) -0.015(3) -0.011(3) 0.002(3)
N36 0.020(3) 0.031(3) 0.032(4) 0.003(3) 0.001(3) -0.008(3)
N37 0.025(3) 0.025(3) 0.034(4) 0.002(3) -0.010(3) -0.004(3)
N38 0.020(3) 0.020(3) 0.040(4) 0.005(3) -0.010(3) -0.003(3)
N40 0.032(4) 0.028(3) 0.021(3) -0.003(3) 0.000(3) -0.009(3)
N41 0.024(4) 0.036(4) 0.048(4) 0.010(3) -0.009(3) 0.002(3)
C169 0.030(5) 0.032(5) 0.040(5) 0.007(4) -0.010(4) 0.005(4)
N43 0.025(4) 0.058(4) 0.035(4) -0.013(3) -0.010(3) 0.012(4)
N44 0.033(4) 0.030(4) 0.028(3) 0.005(3) -0.006(3) 0.001(3)
N46 0.027(4) 0.044(4) 0.040(4) -0.005(3) -0.008(3) 0.004(3)
N5 0.028(4) 0.045(4) 0.031(4) -0.002(3) -0.004(3) 0.001(3)
N48 0.026(4) 0.029(4) 0.040(4) 0.002(3) -0.003(3) 0.001(3)
N49 0.025(3) 0.027(3) 0.030(3) 0.007(3) -0.006(3) 0.001(3)
N50 0.056(5) 0.043(4) 0.049(4) -0.013(3) -0.023(4) -0.004(4)
N51 0.045(4) 0.033(4) 0.054(4) -0.007(3) -0.011(4) -0.002(4)
N52 0.033(4) 0.035(4) 0.033(4) 0.002(3) -0.002(3) -0.011(3)
N53 0.041(4) 0.046(4) 0.041(4) -0.014(3) -0.008(3) -0.002(4)
N60 0.037(4) 0.034(4) 0.053(4) -0.016(3) -0.010(3) -0.003(3)
N65 0.033(4) 0.045(4) 0.057(5) 0.015(4) -0.021(3) -0.018(4)
N63 0.023(3) 0.035(4) 0.040(4) 0.005(3) -0.005(3) -0.011(3)
C6 0.026(4) 0.033(4) 0.026(4) -0.001(3) -0.005(3) -0.010(4)
C7 0.029(4) 0.035(5) 0.046(5) 0.001(4) -0.013(4) 0.012(4)
C9 0.028(4) 0.021(4) 0.036(4) 0.003(4) 0.001(4) 0.003(4)
N71 0.017(3) 0.020(3) 0.038(4) 0.000(3) -0.001(3) 0.004(3)
C11 0.019(4) 0.041(5) 0.045(5) -0.005(4) 0.006(4) 0.002(4)
N55 0.027(4) 0.033(4) 0.037(4) -0.002(3) -0.007(3) -0.006(3)
N58 0.022(3) 0.042(4) 0.034(4) -0.003(3) -0.011(3) 0.006(3)
C14 0.031(5) 0.035(4) 0.035(4) -0.006(4) -0.008(4) -0.008(4)
N66 0.037(4) 0.038(4) 0.044(4) -0.001(3) -0.001(3) -0.020(4)
C16 0.029(4) 0.029(4) 0.032(4) 0.015(4) -0.001(4) -0.006(4)
C20 0.024(4) 0.024(4) 0.032(4) -0.008(3) -0.006(3) -0.003(4)
N56 0.032(4) 0.026(3) 0.037(4) 0.001(3) -0.004(3) 0.004(3)
C22 0.038(5) 0.030(5) 0.044(5) -0.004(4) -0.015(4) 0.000(4)
C23 0.038(5) 0.042(5) 0.034(5) -0.005(4) -0.013(4) 0.007(4)
C24 0.026(4) 0.031(4) 0.032(4) 0.003(4) -0.008(4) 0.002(4)
N62 0.037(4) 0.040(4) 0.043(4) -0.011(3) -0.005(3) 0.009(4)
C26 0.026(4) 0.028(4) 0.041(5) -0.001(4) -0.005(4) 0.002(4)
C27 0.031(4) 0.028(4) 0.026(4) -0.003(3) 0.002(4) -0.006(4)
C28 0.020(4) 0.028(4) 0.024(4) 0.003(3) -0.006(3) -0.003(4)
C29 0.028(4) 0.034(4) 0.031(4) -0.004(4) -0.009(4) -0.004(4)
C30 0.028(4) 0.028(4) 0.034(5) -0.003(4) -0.005(4) -0.004(4)
C31 0.024(4) 0.032(4) 0.029(4) 0.000(4) 0.001(3) -0.012(4)
C32 0.103(8) 0.051(7) 0.160(11) -0.030(7) -0.089(8) 0.030(6)
N67 0.039(4) 0.050(4) 0.046(4) -0.001(4) -0.011(4) -0.004(4)
C35 0.025(4) 0.044(5) 0.040(5) -0.010(4) -0.009(4) 0.007(4)
C36 0.027(4) 0.050(5) 0.032(5) -0.003(4) -0.009(4) -0.001(4)
C37 0.018(4) 0.034(4) 0.025(4) 0.002(3) 0.003(3) -0.005(4)
N61 0.048(4) 0.040(4) 0.055(5) -0.011(4) -0.008(4) -0.010(4)
C39 0.024(4) 0.028(4) 0.036(4) -0.001(4) -0.016(3) -0.002(4)
C40 0.031(4) 0.023(4) 0.038(5) -0.009(3) 0.002(4) -0.011(4)
C41 0.035(5) 0.025(4) 0.040(5) 0.002(4) 0.001(4) 0.001(4)
C42 0.031(4) 0.032(4) 0.020(4) 0.003(3) 0.001(3) -0.008(4)
C44 0.016(4) 0.019(4) 0.039(5) 0.000(3) -0.005(3) -0.005(3)
C45 0.033(4) 0.028(4) 0.018(4) -0.005(3) -0.003(3) 0.003(4)
C46 0.036(5) 0.057(5) 0.028(4) -0.011(4) -0.015(4) 0.006(4)
C47 0.026(4) 0.036(5) 0.035(5) 0.009(4) -0.005(4) 0.002(4)
C48 0.045(6) 0.069(6) 0.055(6) -0.014(5) -0.009(5) -0.016(5)
N57 0.027(4) 0.044(4) 0.045(4) -0.010(3) -0.005(3) -0.007(3)
C50 0.027(4) 0.033(4) 0.029(4) 0.001(4) -0.002(3) 0.000(4)
C51 0.033(5) 0.040(5) 0.035(5) 0.009(4) -0.012(4) -0.007(4)
C52 0.021(4) 0.021(4) 0.052(5) 0.009(4) -0.004(4) -0.013(4)
C53 0.031(4) 0.034(4) 0.032(4) 0.005(4) -0.009(4) -0.012(4)
C54 0.038(5) 0.023(4) 0.033(4) -0.001(3) -0.017(4) 0.009(4)
C56 0.017(4) 0.029(4) 0.032(4) -0.004(3) 0.003(3) -0.009(4)
C57 0.024(4) 0.044(5) 0.041(5) 0.004(4) -0.003(4) -0.012(4)
C58 0.026(4) 0.040(5) 0.044(5) -0.002(4) 0.001(4) -0.009(4)
C59 0.034(5) 0.032(4) 0.018(4) 0.004(3) 0.008(3) -0.002(4)
C60 0.042(5) 0.029(4) 0.047(5) 0.007(4) -0.008(4) -0.008(4)
C61 0.044(5) 0.072(6) 0.043(5) -0.021(5) -0.012(4) -0.008(5)
C62 0.041(5) 0.045(5) 0.020(4) 0.005(4) -0.005(4) -0.002(4)
C63 0.019(4) 0.035(5) 0.034(4) 0.003(4) -0.011(4) 0.000(4)
C64 0.024(4) 0.039(5) 0.042(5) 0.011(4) -0.011(4) -0.008(4)
C65 0.018(4) 0.026(4) 0.040(4) 0.001(4) -0.014(3) -0.014(4)
C66 0.039(5) 0.047(5) 0.038(5) -0.012(4) -0.011(4) 0.004(5)
C68 0.022(4) 0.029(4) 0.045(5) 0.001(4) -0.001(4) 0.001(4)
C69 0.031(5) 0.061(6) 0.037(5) -0.006(4) -0.001(4) -0.005(5)
C70 0.025(4) 0.048(5) 0.030(4) -0.008(4) -0.009(4) -0.002(4)
C71 0.032(5) 0.052(6) 0.060(6) -0.011(5) -0.012(4) -0.006(5)
C72 0.027(4) 0.020(4) 0.046(5) 0.007(4) -0.003(4) -0.008(4)
C73 0.019(4) 0.017(4) 0.033(4) 0.010(3) -0.001(4) -0.001(4)
C74 0.016(4) 0.028(4) 0.033(4) -0.001(4) 0.005(3) 0.001(4)
C75 0.022(4) 0.034(4) 0.036(4) -0.002(4) -0.006(4) -0.011(4)
C76 0.024(4) 0.019(4) 0.028(4) 0.003(3) 0.000(3) -0.011(4)
C78 0.027(4) 0.046(5) 0.037(5) -0.011(4) -0.001(4) -0.003(4)
C79 0.030(4) 0.033(4) 0.028(4) -0.005(4) -0.005(4) -0.004(4)
C80 0.038(5) 0.043(5) 0.045(5) -0.003(4) -0.007(4) 0.004(4)
C81 0.021(4) 0.048(5) 0.044(5) -0.010(4) 0.000(4) -0.012(4)
N59 0.041(4) 0.039(4) 0.040(4) -0.014(3) -0.003(3) -0.004(4)
C83 0.021(4) 0.031(4) 0.035(5) 0.000(4) 0.007(4) -0.009(4)
C84 0.024(4) 0.023(4) 0.032(4) 0.008(3) -0.006(3) -0.001(4)
C85 0.030(5) 0.045(5) 0.042(5) -0.007(4) -0.006(4) 0.004(4)
C86 0.017(4) 0.038(5) 0.053(5) -0.004(4) 0.003(4) 0.005(4)
C87 0.023(4) 0.032(4) 0.033(4) -0.012(4) -0.005(4) -0.005(4)
C88 0.035(5) 0.032(5) 0.044(5) 0.006(4) -0.013(4) 0.001(4)
C92 0.026(4) 0.029(4) 0.025(4) -0.004(3) -0.001(3) -0.001(4)
C93 0.037(5) 0.043(5) 0.037(5) -0.020(4) -0.003(4) -0.003(4)
C95 0.048(5) 0.037(5) 0.028(4) 0.008(4) -0.004(4) -0.004(4)
C96 0.025(4) 0.035(4) 0.034(4) -0.006(4) -0.005(4) 0.002(4)
C97 0.032(5) 0.031(4) 0.026(4) -0.004(3) 0.001(4) -0.009(4)
C98 0.021(4) 0.031(4) 0.029(4) 0.012(3) -0.004(4) -0.011(4)
C99 0.021(4) 0.053(5) 0.047(5) -0.024(4) 0.007(4) -0.003(4)
C100 0.028(4) 0.032(4) 0.034(4) 0.002(4) -0.002(4) -0.004(4)
C101 0.035(5) 0.024(4) 0.042(5) 0.001(4) 0.004(4) -0.015(4)
C102 0.037(5) 0.043(5) 0.045(5) -0.019(4) -0.006(4) 0.004(4)
C103 0.039(5) 0.043(5) 0.051(5) -0.007(4) -0.011(4) -0.002(5)
C104 0.029(5) 0.037(5) 0.049(5) 0.005(4) -0.007(4) -0.015(4)
C105 0.033(5) 0.036(5) 0.072(6) -0.014(5) -0.004(5) 0.001(4)
C106 0.060(6) 0.029(4) 0.028(4) 0.001(4) -0.019(4) 0.006(4)
C107 0.039(5) 0.017(4) 0.033(5) 0.001(3) 0.002(4) -0.008(4)
C108 0.020(4) 0.033(5) 0.048(5) 0.005(4) -0.008(4) -0.012(4)
C109 0.027(4) 0.025(4) 0.040(5) -0.003(4) -0.003(4) -0.001(4)
C110 0.024(4) 0.040(5) 0.021(4) 0.004(4) 0.007(3) -0.003(4)
C111 0.024(4) 0.023(4) 0.029(4) -0.003(4) 0.001(4) 0.006(4)
C112 0.026(4) 0.034(5) 0.044(5) -0.005(4) 0.002(4) -0.003(4)
C113 0.042(5) 0.038(5) 0.056(6) -0.012(4) -0.006(5) -0.005(5)
C114 0.028(4) 0.034(4) 0.030(4) -0.002(4) -0.008(4) -0.007(4)
C115 0.019(4) 0.033(4) 0.034(4) 0.002(4) 0.002(3) -0.010(4)
C116 0.022(4) 0.035(5) 0.040(5) -0.007(4) -0.002(4) 0.000(4)
C117 0.039(5) 0.031(5) 0.040(5) 0.008(4) -0.017(4) 0.005(4)
C118 0.029(5) 0.036(5) 0.045(5) 0.000(4) -0.006(4) -0.005(4)
C119 0.035(5) 0.035(5) 0.035(5) -0.003(4) -0.004(4) 0.001(4)
C120 0.067(6) 0.074(7) 0.038(5) 0.016(5) -0.018(5) -0.033(6)
C121 0.033(5) 0.046(5) 0.038(5) 0.001(4) -0.003(4) 0.003(4)
C123 0.034(5) 0.060(6) 0.052(5) -0.024(5) -0.004(4) -0.012(5)
C124 0.035(5) 0.031(5) 0.051(5) -0.002(4) -0.003(4) 0.001(4)
C125 0.032(5) 0.045(5) 0.039(5) -0.001(4) -0.003(4) -0.007(4)
C126 0.044(5) 0.040(5) 0.045(5) -0.010(4) 0.000(4) -0.014(5)
C127 0.023(4) 0.030(4) 0.035(5) 0.005(4) -0.002(4) -0.003(4)
C128 0.042(5) 0.040(5) 0.024(4) -0.004(4) -0.017(4) 0.001(4)
C129 0.022(4) 0.025(4) 0.040(5) -0.003(4) 0.001(4) 0.000(4)
C130 0.038(5) 0.027(4) 0.034(4) -0.001(4) -0.006(4) 0.001(4)
C131 0.036(5) 0.038(5) 0.058(6) -0.016(4) -0.005(5) 0.001(4)
C132 0.016(4) 0.027(4) 0.064(6) 0.008(4) 0.000(4) -0.003(4)
C133 0.023(4) 0.028(4) 0.024(4) 0.006(3) -0.003(3) -0.008(4)
C135 0.041(5) 0.039(5) 0.067(6) 0.022(5) -0.016(5) -0.001(5)
C136 0.025(4) 0.036(5) 0.036(5) 0.005(4) -0.006(4) -0.006(4)
C137 0.020(4) 0.041(5) 0.039(5) -0.003(4) -0.007(4) 0.003(4)
C138 0.037(5) 0.036(5) 0.066(6) -0.008(5) -0.017(5) -0.006(4)
C139 0.058(6) 0.047(6) 0.055(6) -0.012(5) -0.019(5) -0.004(5)
C140 0.038(5) 0.034(5) 0.043(5) 0.006(4) -0.010(4) -0.016(4)
C141 0.051(6) 0.151(10) 0.096(8) -0.081(7) -0.009(6) -0.013(7)
C143 0.034(5) 0.037(5) 0.026(4) 0.009(4) -0.006(4) -0.003(4)
N68 0.033(4) 0.030(4) 0.037(4) -0.001(3) -0.003(3) 0.000(3)
C152 0.049(6) 0.057(6) 0.037(5) -0.016(4) -0.008(4) -0.005(5)
C158 0.063(7) 0.211(14) 0.059(7) -0.057(8) -0.009(6) -0.041(9)
C163 0.034(6) 0.190(12) 0.119(9) -0.104(8) -0.012(6) 0.000(7)
C168 0.099(8) 0.036(6) 0.173(11) -0.033(6) -0.095(8) 0.012(6)
O1 0.014(2) 0.031(3) 0.025(3) 0.001(2) 0.009(2) -0.004(2)
O11 0.030(3) 0.034(3) 0.031(3) -0.010(2) -0.003(2) 0.001(3)
O5 0.023(3) 0.040(3) 0.025(3) -0.009(2) -0.006(2) -0.004(3)
O6 0.022(3) 0.039(3) 0.035(3) -0.006(2) 0.000(2) -0.007(3)
O7 0.038(3) 0.035(3) 0.046(3) -0.007(3) -0.009(3) -0.009(3)
O10 0.019(3) 0.044(3) 0.043(3) -0.001(3) 0.000(2) -0.004(3)
O15 0.029(3) 0.030(3) 0.045(3) -0.004(2) -0.017(2) 0.003(3)
O16 0.055(4) 0.033(3) 0.037(3) 0.003(3) -0.017(3) -0.006(3)
O14 0.046(3) 0.032(3) 0.049(3) -0.004(3) -0.022(3) 0.001(3)
C171 0.056(7) 0.190(14) 0.062(7) -0.043(8) 0.004(6) -0.041(9)
O92 0.070(4) 0.039(4) 0.144(7) 0.020(4) -0.065(4) -0.011(4)
Br2 0.312(4) 0.417(6) 0.273(4) -0.022(4) 0.105(3) 0.164(4)
Br1 0.237(4) 0.405(7) 0.310(5) -0.021(5) -0.061(4) -0.018(4)

loop_
_atom_type_symbol
_atom_type_description
_atom_type_scat_dispersion_real
_atom_type_scat_dispersion_imag
_atom_type_scat_source
C C 0.0033 0.0016 'International Tables Vol C Tables 4.2.6.8 and 6.1.1.4'
H H 0.0000 0.0000 'International Tables Vol C Tables 4.2.6.8 and 6.1.1.4'
N N 0.0061 0.0033 'International Tables Vol C Tables 4.2.6.8 and 6.1.1.4'
O O 0.0106 0.0060 'International Tables Vol C Tables 4.2.6.8 and 6.1.1.4'
U U -9.6767 9.6646 'International Tables Vol C Tables 4.2.6.8 and 6.1.1.4'
Br Br -0.2901 2.4595 'International Tables Vol C Tables 4.2.6.8 and 6.1.1.4'

loop_
_geom_angle_atom_site_label_1
_geom_angle_atom_site_label_2
_geom_angle_atom_site_label_3
_geom_angle
_geom_angle_site_symmetry_1
_geom_angle_site_symmetry_3
O2 U1 O1 178.2(2) . .
O2 U1 O4 91.7(2) . .
O1 U1 O4 89.2(2) . .
O2 U1 O3 88.9(2) . .
O1 U1 O3 91.2(2) . .
O4 U1 O3 145.00(18) . .
O2 U1 O6 88.5(2) . .
O1 U1 O6 89.8(2) . .
O4 U1 O6 140.20(17) . .
O3 U1 O6 74.80(18) . .
O2 U1 O7 89.3(2) . .
O1 U1 O7 89.5(2) . .
O4 U1 O7 70.66(18) . .
O3 U1 O7 144.34(19) . .
O6 U1 O7 69.55(18) . .
O2 U1 O5 90.7(2) . .
O1 U1 O5 91.0(2) . .
O4 U1 O5 69.43(17) . .
O3 U1 O5 75.57(17) . .
O6 U1 O5 150.37(17) . .
O7 U1 O5 140.06(17) . .
O10 U2 O11 177.9(2) . .
O10 U2 O13 91.2(2) . .
O11 U2 O13 90.8(2) . .
O10 U2 O12 89.7(3) . .
O11 U2 O12 89.3(3) . .
O13 U2 O12 139.4(2) . .
O10 U2 O16 90.0(2) . .
O11 U2 O16 87.9(2) . .
O13 U2 O16 148.88(18) . .
O12 U2 O16 71.7(2) . .
O10 U2 O15 93.1(2) . .
O11 U2 O15 86.8(2) . .
O13 U2 O15 73.38(17) . .
O12 U2 O15 147.1(2) . .
O16 U2 O15 75.50(18) . .
O10 U2 O14 96.6(2) . .
O11 U2 O14 84.9(2) . .
O13 U2 O14 67.88(18) . .
O12 U2 O14 71.7(2) . .
O16 U2 O14 142.73(19) . .
O15 U2 O14 140.18(18) . .
C30 O3 U1 128.7(5) . .
C9 O4 U1 143.3(5) . .
C22 O12 U2 144.8(6) . .
C74 O13 U2 133.9(5) . .
C11 N64 C47 112.8(7) . .
C11 N64 C118 120.2(7) . .
C47 N64 C118 123.9(7) . .
C116 N69 C169 115.8(7) . .
C116 N69 C137 123.1(6) . .
C169 N69 C137 120.4(7) . .
C116 N70 C100 122.9(6) . .
C116 N70 C31 112.5(6) . .
C100 N70 C31 124.2(6) . .
C87 N54 C20 122.1(6) . .
C87 N54 C37 112.6(6) . .
C20 N54 C37 122.1(6) . .
C111 N2 C56 113.9(6) . .
C111 N2 C100 121.7(6) . .
C56 N2 C100 123.4(6) . .
C107 N3 C53 110.8(6) . .
C107 N3 C86 119.1(6) . .
C53 N3 C86 125.0(6) . .
C131 N4 C130 122.4(7) . .
C131 N4 C93 111.7(7) . .
C130 N4 C93 125.8(7) . .
C99 N6 C85 112.7(7) . .
C99 N6 C96 121.3(7) . .
C85 N6 C96 122.6(7) . .
C110 N10 C59 111.3(6) . .
C110 N10 C20 120.0(6) . .
C59 N10 C20 120.9(6) . .
C68 N12 C29 120.9(7) . .
C68 N12 C37 113.2(6) . .
C29 N12 C37 122.9(6) . .
C133 N13 C75 124.3(6) . .
C133 N13 C62 111.5(6) . .
C75 N13 C62 123.9(7) . .
C83 N14 C42 113.6(6) . .
C83 N14 C58 122.5(7) . .
C42 N14 C58 121.8(6) . .
C110 N15 C27 121.9(6) . .
C110 N15 C42 111.2(6) . .
C27 N15 C42 122.9(6) . .
C11 N16 C105 122.8(7) . .
C11 N16 C57 111.6(7) . .
C105 N16 C57 124.9(7) . .
C65 N17 C75 121.9(6) . .
C65 N17 C14 111.1(6) . .
C75 N17 C14 122.0(6) . .
C54 N18 C79 113.9(6) . .
C54 N18 C41 123.2(7) . .
C79 N18 C41 122.2(7) . .
C106 N19 C127 121.5(7) . .
C106 N19 C46 118.4(6) . .
C127 N19 C46 120.0(6) . .
C107 N21 C50 124.8(7) . .
C107 N21 C14 112.2(6) . .
C50 N21 C14 123.0(6) . .
C63 N22 C70 112.4(6) . .
C63 N22 C36 124.1(6) . .
C70 N22 C36 121.9(7) . .
C101 N23 C51 123.7(7) . .
C101 N23 C16 112.8(6) . .
C51 N23 C16 122.4(7) . .
C143 N24 C27 123.0(7) . .
C143 N24 C95 111.8(7) . .
C27 N24 C95 125.1(6) . .
C98 N25 C64 120.9(6) . .
C98 N25 C52 112.9(7) . .
C64 N25 C52 123.0(6) . .
C44 N26 C97 121.3(6) . .
C44 N26 C39 121.5(6) . .
C97 N26 C39 117.1(6) . .
C89 N27 C51 122.8(7) . .
C89 N27 C125 112.3(6) . .
C51 N27 C125 121.7(6) . .
C71 N1 C32 123.4(9) . .
C71 N1 C48 119.2(8) . .
C32 N1 C48 117.3(8) . .
C128 N29 C36 123.3(7) . .
C128 N29 C93 110.4(7) . .
C36 N29 C93 123.3(7) . .
C26 C170 C6 118.5(7) . .
C26 C170 C9 121.8(7) . .
C6 C170 C9 119.4(6) . .
C111 N31 C50 121.0(6) . .
C111 N31 C62 112.3(6) . .
C50 N31 C62 123.9(7) . .
C68 N32 C129 114.9(6) . .
C68 N32 C115 120.4(7) . .
C129 N32 C115 123.9(6) . .
C108 N33 C118 121.1(6) . .
C108 N33 C52 112.3(7) . .
C118 N33 C52 122.5(6) . .
C117 N34 C84 112.8(7) . .
C117 N34 C115 122.4(7) . .
C84 N34 C115 124.8(6) . .
C66 N35 C102 120.6(7) . .
C66 N35 C78 112.5(7) . .
C102 N35 C78 121.8(7) . .
C101 N36 C40 120.6(7) . .
C101 N36 C84 111.3(6) . .
C40 N36 C84 124.7(6) . .
C73 N37 C136 124.6(6) . .
C73 N37 C31 111.4(6) . .
C136 N37 C31 122.8(6) . .
C65 N38 C53 113.2(6) . .
C65 N38 C132 124.3(6) . .
C53 N38 C132 122.4(6) . .
C73 N40 C169 112.4(6) . .
C73 N40 C41 121.2(6) . .
C169 N40 C41 119.5(7) . .
C98 N41 C86 121.9(6) . .
C98 N41 C72 113.8(6) . .
C86 N41 C72 122.6(7) . .
N40 C169 N69 113.6(6) . .
N40 C169 C31 103.2(6) . .
N69 C169 C31 100.6(6) . .
C152 N43 C69 112.6(7) . .
C152 N43 C102 121.4(8) . .
C69 N43 C102 122.6(7) . .
C83 N44 C59 113.7(6) . .
C83 N44 C29 120.7(7) . .
C59 N44 C29 122.0(6) . .
C89 N46 C35 122.0(7) . .
C89 N46 C69 111.2(7) . .
C35 N46 C69 122.2(7) . .
C92 N5 C112 121.5(7) . .
C92 N5 C61 119.1(7) . .
C112 N5 C61 119.4(7) . .
C54 N48 C70 111.3(6) . .
C54 N48 C130 121.2(6) . .
C70 N48 C130 123.8(7) . .
C108 N49 C132 123.6(6) . .
C108 N49 C72 110.4(6) . .
C132 N49 C72 120.9(6) . .
C126 N50 C103 111.3(7) . .
C126 N50 C139 120.3(8) . .
C103 N50 C139 125.3(8) . .
C140 N51 C113 123.4(8) . .
C140 N51 C60 113.9(7) . .
C113 N51 C60 122.6(7) . .
C140 N52 C58 119.1(7) . .
C140 N52 C95 111.4(7) . .
C58 N52 C95 122.9(7) . .
C66 N53 C139 121.8(8) . .
C66 N53 C85 113.7(7) . .
C139 N53 C85 122.1(7) . .
C109 N60 C124 112.9(7) . .
C109 N60 C80 122.3(7) . .
C124 N60 C80 122.4(7) . .
C135 N65 C57 113.1(8) . .
C135 N65 C120 121.4(8) . .
C57 N65 C120 123.7(8) . .
C135 N63 C47 112.0(7) . .
C135 N63 C64 123.2(7) . .
C47 N63 C64 121.9(7) . .
C112 C6 C170 118.8(7) . .
C28 C7 C106 119.3(8) . .
O9 C9 O4 126.2(8) . .
O9 C9 C170 117.8(7) . .
O4 C9 C170 115.9(7) . .
C133 N71 C136 122.7(6) . .
C133 N71 C56 113.4(6) . .
C136 N71 C56 121.9(6) . .
O61 C11 N64 124.9(8) . .
O61 C11 N16 126.2(8) . .
N64 C11 N16 108.8(7) . .
C87 N55 C129 113.0(6) . .
C87 N55 C40 122.1(6) . .
C129 N55 C40 123.9(6) . .
C99 N58 C78 111.9(7) . .
C99 N58 C35 119.2(7) . .
C78 N58 C35 121.7(6) . .
N17 C14 N21 114.1(7) . .
N17 C14 C53 102.2(6) . .
N21 C14 C53 102.1(6) . .
C128 N66 C81 113.1(7) . .
C128 N66 C120 122.4(7) . .
C81 N66 C120 124.4(7) . .
N56 C16 N23 116.2(6) . .
N56 C16 C84 103.7(6) . .
N23 C16 C84 102.2(6) . .
N54 C20 N10 112.9(6) . .
C117 N56 C16 112.0(6) . .
C117 N56 C23 119.4(7) . .
C16 N56 C23 122.7(6) . .
O17 C22 O12 125.8(8) . .
O17 C22 C138 119.6(8) . .
O12 C22 C138 114.5(7) . .
N57 C23 N56 113.4(6) . .
C97 C24 C76 119.7(7) . .
C143 N62 C80 121.1(8) . .
C143 N62 C60 114.5(7) . .
C80 N62 C60 122.2(7) . .
C170 C26 C92 120.5(7) . .
N24 C27 N15 113.3(6) . .
C7 C28 C114 118.8(7) . .
C7 C28 C30 123.9(7) . .
C114 C28 C30 117.3(7) . .
N12 C29 N44 112.7(6) . .
O8 C30 O3 127.5(7) . .
O8 C30 C28 118.3(7) . .
O3 C30 C28 114.2(7) . .
N70 C31 N37 115.7(6) . .
N70 C31 C169 104.6(6) . .
N37 C31 C169 103.2(6) . .
N1 C32 C168 118.7(10) . .
C131 N67 C81 112.1(7) . .
C131 N67 C105 121.1(7) . .
C81 N67 C105 123.6(7) . .
N46 C35 N58 111.0(6) . .
N29 C36 N22 113.2(7) . .
N12 C37 N54 114.2(6) . .
N12 C37 C129 103.7(6) . .
N54 C37 C129 102.6(6) . .
C126 N61 C124 113.9(7) . .
C126 N61 C113 121.8(8) . .
C124 N61 C113 124.2(7) . .
C88 C39 N26 111.1(6) . .
N36 C40 N55 113.7(6) . .
N18 C41 N40 111.7(6) . .
N14 C42 N15 114.7(6) . .
N14 C42 C59 103.9(6) . .
N15 C42 C59 101.6(6) . .
N26 C44 C45 121.6(7) . .
C76 C45 C44 117.9(7) . .
N19 C46 C121 111.6(7) . .
N64 C47 N63 115.1(6) . .
N64 C47 C57 104.3(6) . .
N63 C47 C57 102.7(6) . .
C158 C48 N1 109.9(8) . .
C152 N57 C125 110.5(7) . .
C152 N57 C23 123.7(7) . .
C125 N57 C23 125.7(7) . .
N31 C50 N21 113.9(6) . .
N23 C51 N27 114.7(7) . .
N33 C52 N25 112.4(7) . .
N33 C52 C72 102.8(6) . .
N25 C52 C72 103.2(6) . .
N38 C53 N3 114.6(7) . .
N38 C53 C14 104.1(6) . .
N3 C53 C14 105.0(6) . .
O53 C54 N18 125.9(7) . .
O53 C54 N48 125.8(7) . .
N18 C54 N48 108.3(6) . .
N2 C56 N71 112.4(6) . .
N2 C56 C62 103.1(6) . .
N71 C56 C62 103.0(6) . .
N65 C57 N16 113.7(7) . .
N65 C57 C47 102.9(7) . .
N16 C57 C47 102.2(6) . .
N14 C58 N52 112.3(7) . .
N10 C59 N44 114.8(6) . .
N10 C59 C42 105.1(6) . .
N44 C59 C42 102.4(6) . .
N62 C60 N51 114.7(7) . .
N62 C60 C95 101.6(7) . .
N51 C60 C95 101.6(7) . .
C141 C61 N5 112.1(8) . .
N31 C62 N13 112.7(6) . .
N31 C62 C56 103.6(6) . .
N13 C62 C56 104.3(6) . .
O62 C63 N68 125.5(7) . .
O62 C63 N22 124.9(7) . .
N68 C63 N22 109.5(7) . .
N25 C64 N63 112.0(6) . .
O27 C65 N38 129.0(7) . .
O27 C65 N17 122.6(7) . .
N38 C65 N17 108.4(6) . .
O47 C66 N53 129.2(8) . .
O47 C66 N35 125.5(8) . .
N53 C66 N35 105.2(7) . .
O29 C68 N12 126.1(7) . .
O29 C68 N32 127.2(7) . .
N12 C68 N32 106.6(7) . .
N43 C69 N46 113.7(7) . .
N43 C69 C125 102.7(7) . .
N46 C69 C125 102.9(7) . .
N22 C70 N48 113.5(7) . .
N22 C70 C79 103.0(6) . .
N48 C70 C79 104.4(6) . .
N1 C71 C123 119.6(9) . .
N41 C72 N49 113.4(6) . .
N41 C72 C52 103.9(7) . .
N49 C72 C52 104.0(6) . .
O40 C73 N37 124.8(7) . .
O40 C73 N40 125.4(7) . .
N37 C73 N40 109.7(6) . .
O18 C74 O13 126.2(7) . .
O18 C74 C76 119.1(7) . .
O13 C74 C76 114.7(6) . .
N13 C75 N17 112.8(6) . .
C45 C76 C24 120.3(7) . .
C45 C76 C74 120.2(7) . .
C24 C76 C74 119.6(7) . .
N58 C78 N35 114.8(7) . .
N58 C78 C85 103.3(7) . .
N35 C78 C85 104.7(7) . .
N18 C79 N68 114.8(7) . .
N18 C79 C70 101.9(6) . .
N68 C79 C70 103.5(6) . .
N62 C80 N60 112.9(7) . .
N66 C81 N67 115.5(7) . .
N66 C81 C93 103.0(6) . .
N67 C81 C93 103.3(7) . .
C109 N59 C96 123.7(7) . .
C109 N59 C103 111.4(7) . .
C96 N59 C103 124.9(7) . .
O35 C83 N44 127.7(7) . .
O35 C83 N14 126.4(7) . .
N44 C83 N14 105.9(7) . .
N34 C84 N36 114.5(6) . .
N34 C84 C16 102.5(6) . .
N36 C84 C16 103.4(6) . .
N6 C85 N53 115.2(7) . .
N6 C85 C78 104.7(7) . .
N53 C85 C78 103.1(6) . .
N41 C86 N3 112.1(6) . .
O59 C87 N54 126.9(7) . .
O59 C87 N55 124.5(7) . .
N54 C87 N55 108.5(6) . .
C39 C88 C119 113.4(7) . .
O28 C89 N27 124.3(7) . .
O28 C89 N46 126.1(7) . .
N27 C89 N46 109.5(7) . .
N5 C92 C26 118.5(7) . .
N4 C93 N29 114.4(6) . .
N4 C93 C81 104.1(7) . .
N29 C93 C81 103.6(7) . .
N52 C95 N24 113.8(6) . .
N52 C95 C60 103.5(6) . .
N24 C95 C60 103.7(7) . .
N59 C96 N6 115.3(6) . .
N26 C97 C24 119.1(7) . .
O49 C98 N25 127.6(8) . .
O49 C98 N41 126.3(7) . .
N25 C98 N41 106.0(6) . .
O68 C99 N6 128.3(8) . .
O68 C99 N58 125.3(8) . .
N6 C99 N58 106.4(7) . .
N70 C100 N2 115.0(6) . .
O32 C101 N36 124.7(7) . .
O32 C101 N23 126.4(7) . .
N36 C101 N23 108.7(7) . .
N35 C102 N43 114.0(7) . .
N50 C103 N59 115.1(7) . .
N50 C103 C124 104.2(7) . .
N59 C103 C124 102.9(7) . .
C121 C104 C119 114.2(7) . .
N16 C105 N67 112.1(7) . .
N19 C106 C7 120.8(7) . .
O31 C107 N3 125.7(7) . .
O31 C107 N21 124.8(7) . .
N3 C107 N21 109.4(7) . .
O38 C108 N33 124.9(8) . .
O38 C108 N49 125.5(8) . .
N33 C108 N49 109.6(7) . .
O52 C109 N60 125.6(8) . .
O52 C109 N59 125.8(7) . .
N60 C109 N59 108.6(7) . .
O55 C110 N10 125.8(7) . .
O55 C110 N15 125.0(7) . .
N10 C110 N15 109.1(7) . .
O34 C111 N31 125.8(7) . .
O34 C111 N2 127.2(7) . .
N31 C111 N2 107.0(6) . .
C6 C112 N5 122.0(8) . .
N61 C113 N51 115.7(7) . .
C127 C114 C28 120.5(7) . .
N32 C115 N34 113.2(6) . .
O43 C116 N69 126.5(8) . .
O43 C116 N70 127.1(7) . .
N69 C116 N70 106.4(6) . .
O58 C117 N34 126.4(8) . .
O58 C117 N56 126.0(8) . .
N34 C117 N56 107.5(7) . .
N33 C118 N64 112.1(6) . .
C88 C119 C104 114.3(7) . .
N65 C120 N66 114.2(7) . .
C46 C121 C104 115.5(7) . .
C138 C123 C71 118.0(8) . .
N60 C124 N61 116.0(7) . .
N60 C124 C103 103.6(7) . .
N61 C124 C103 102.9(7) . .
N57 C125 N27 115.5(7) . .
N57 C125 C69 105.2(7) . .
N27 C125 C69 103.7(7) . .
O76 C126 N61 127.7(8) . .
O76 C126 N50 125.3(8) . .
N61 C126 N50 106.9(8) . .
N19 C127 C114 119.0(7) . .
O75 C128 N66 125.1(8) . .
O75 C128 N29 125.6(8) . .
N66 C128 N29 109.3(7) . .
N55 C129 N32 115.5(6) . .
N55 C129 C37 103.1(6) . .
N32 C129 C37 101.5(6) . .
N4 C130 N48 112.9(6) . .
O51 C131 N4 125.1(8) . .
O51 C131 N67 126.7(8) . .
N4 C131 N67 108.2(8) . .
N49 C132 N38 114.3(7) . .
O46 C133 N71 127.5(7) . .
O46 C133 N13 124.9(7) . .
N71 C133 N13 107.6(6) . .
O92 C135 N65 126.4(10) . .
O92 C135 N63 124.7(9) . .
N65 C135 N63 109.0(7) . .
N37 C136 N71 111.9(6) . .
N68 C137 N69 113.3(6) . .
C168 C138 C123 119.0(9) . .
C168 C138 C22 122.0(9) . .
C123 C138 C22 118.8(8) . .
N53 C139 N50 114.6(8) . .
O57 C140 N51 126.3(8) . .
O57 C140 N52 125.5(8) . .
N51 C140 N52 108.2(7) . .
C61 C141 C163 109.2(9) . .
O45 C143 N62 127.8(8) . .
O45 C143 N24 125.3(8) . .
N62 C143 N24 107.0(7) . .
C63 N68 C79 111.3(6) . .
C63 N68 C137 121.1(6) . .
C79 N68 C137 120.9(7) . .
O48 C152 N43 126.9(9) . .
O48 C152 N57 124.4(8) . .
N43 C152 N57 108.7(8) . .
C48 C158 C171 113.1(9) . 1_756
C171 C163 C141 114.1(12) . .
C138 C168 C32 121.2(10) . .
C163 C171 C158 114.8(13) . 1_354

loop_
_geom_bond_atom_site_label_1
_geom_bond_atom_site_label_2
_geom_bond_distance
_geom_bond_site_symmetry_2
U1 O2 1.772(5) .
U1 O1 1.770(5) .
U1 O4 2.346(5) .
U1 O3 2.375(5) .
U1 O6 2.380(5) .
U1 O7 2.454(5) .
U1 O5 2.481(5) .
U2 O10 1.775(5) .
U2 O11 1.779(5) .
U2 O13 2.363(5) .
U2 O12 2.372(7) .
U2 O16 2.382(5) .
U2 O15 2.419(5) .
U2 O14 2.490(5) .
O3 C30 1.279(9) .
O4 C9 1.270(9) .
O12 C22 1.245(11) .
O13 C74 1.271(9) .
O8 C30 1.215(9) .
O27 C65 1.241(9) .
O28 C89 1.225(10) .
O29 C68 1.224(10) .
O31 C107 1.242(9) .
O32 C101 1.235(10) .
O34 C111 1.215(9) .
O35 C83 1.215(10) .
O18 C74 1.225(9) .
O38 C108 1.243(9) .
O40 C73 1.215(9) .
N64 C11 1.355(11) .
N64 C47 1.435(10) .
N64 C118 1.461(11) .
O43 C116 1.223(9) .
O45 C143 1.204(10) .
O46 C133 1.232(9) .
O47 C66 1.186(11) .
O48 C152 1.265(11) .
O49 C98 1.190(9) .
O51 C131 1.228(11) .
O52 C109 1.240(10) .
O53 C54 1.238(9) .
O55 C110 1.240(10) .
O57 C140 1.208(11) .
O58 C117 1.236(11) .
O59 C87 1.224(9) .
O61 C11 1.248(10) .
O62 C63 1.242(9) .
N69 C116 1.350(11) .
N69 C169 1.459(10) .
N69 C137 1.483(11) .
O17 C22 1.226(10) .
O68 C99 1.214(10) .
N70 C116 1.385(10) .
N70 C100 1.433(10) .
N70 C31 1.446(10) .
N54 C87 1.349(10) .
N54 C20 1.434(9) .
N54 C37 1.461(10) .
O9 C9 1.241(9) .
N2 C111 1.371(10) .
N2 C56 1.438(10) .
N2 C100 1.478(10) .
N3 C107 1.365(10) .
N3 C53 1.449(10) .
N3 C86 1.466(10) .
N4 C131 1.374(12) .
N4 C130 1.413(10) .
N4 C93 1.459(10) .
O76 C126 1.245(11) .
N6 C99 1.360(11) .
N6 C85 1.430(11) .
N6 C96 1.447(10) .
O75 C128 1.231(10) .
N10 C110 1.365(10) .
N10 C59 1.430(10) .
N10 C20 1.448(9) .
N12 C68 1.376(10) .
N12 C29 1.450(10) .
N12 C37 1.457(10) .
N13 C133 1.392(10) .
N13 C75 1.445(10) .
N13 C62 1.463(10) .
N14 C83 1.390(10) .
N14 C42 1.428(10) .
N14 C58 1.446(10) .
N15 C110 1.373(10) .
N15 C27 1.455(9) .
N15 C42 1.481(10) .
N16 C11 1.382(11) .
N16 C105 1.442(11) .
N16 C57 1.471(10) .
N17 C65 1.403(10) .
N17 C75 1.449(10) .
N17 C14 1.455(10) .
N18 C54 1.359(10) .
N18 C79 1.441(10) .
N18 C41 1.453(10) .
N19 C106 1.347(11) .
N19 C127 1.356(10) .
N19 C46 1.482(10) .
N21 C107 1.371(10) .
N21 C50 1.455(10) .
N21 C14 1.459(10) .
N22 C63 1.372(10) .
N22 C70 1.418(10) .
N22 C36 1.466(10) .
N23 C101 1.371(10) .
N23 C51 1.427(10) .
N23 C16 1.450(10) .
N24 C143 1.394(10) .
N24 C27 1.416(10) .
N24 C95 1.466(11) .
N25 C98 1.388(10) .
N25 C64 1.449(11) .
N25 C52 1.473(10) .
N26 C44 1.320(10) .
N26 C97 1.366(10) .
N26 C39 1.505(10) .
N27 C89 1.353(10) .
N27 C51 1.441(11) .
N27 C125 1.458(11) .
N1 C71 1.302(11) .
N1 C32 1.322(14) .
N1 C48 1.500(12) .
N29 C128 1.376(11) .
N29 C36 1.440(11) .
N29 C93 1.476(10) .
C170 C26 1.354(10) .
C170 C6 1.386(11) .
C170 C9 1.509(11) .
N31 C111 1.372(10) .
N31 C50 1.432(10) .
N31 C62 1.463(10) .
N32 C68 1.381(10) .
N32 C129 1.452(11) .
N32 C115 1.455(10) .
N33 C108 1.347(10) .
N33 C118 1.457(10) .
N33 C52 1.470(10) .
N34 C117 1.361(11) .
N34 C84 1.451(10) .
N34 C115 1.460(10) .
N35 C66 1.421(11) .
N35 C102 1.448(11) .
N35 C78 1.453(11) .
N36 C101 1.362(10) .
N36 C40 1.449(10) .
N36 C84 1.466(10) .
N37 C73 1.357(9) .
N37 C136 1.438(10) .
N37 C31 1.466(10) .
N38 C65 1.329(9) .
N38 C53 1.437(10) .
N38 C132 1.472(10) .
N40 C73 1.359(10) .
N40 C169 1.444(10) .
N40 C41 1.477(10) .
N41 C98 1.390(11) .
N41 C86 1.442(11) .
N41 C72 1.444(10) .
C169 C31 1.555(12) .
N43 C152 1.342(11) .
N43 C69 1.446(12) .
N43 C102 1.455(11) .
N44 C83 1.383(11) .
N44 C59 1.455(10) .
N44 C29 1.468(10) .
N46 C89 1.354(11) .
N46 C35 1.458(10) .
N46 C69 1.490(11) .
N5 C92 1.305(10) .
N5 C112 1.336(10) .
N5 C61 1.507(12) .
N48 C54 1.382(10) .
N48 C70 1.444(10) .
N48 C130 1.479(10) .
N49 C108 1.368(10) .
N49 C132 1.426(11) .
N49 C72 1.480(10) .
N50 C126 1.405(12) .
N50 C103 1.434(11) .
N50 C139 1.447(12) .
N51 C140 1.355(11) .
N51 C113 1.445(11) .
N51 C60 1.459(12) .
N52 C140 1.379(11) .
N52 C58 1.457(10) .
N52 C95 1.462(11) .
N53 C66 1.387(11) .
N53 C139 1.406(12) .
N53 C85 1.469(11) .
N60 C109 1.345(11) .
N60 C124 1.431(12) .
N60 C80 1.482(11) .
N65 C135 1.341(12) .
N65 C57 1.437(11) .
N65 C120 1.443(13) .
N63 C135 1.362(12) .
N63 C47 1.449(10) .
N63 C64 1.465(11) .
C6 C112 1.331(12) .
C7 C28 1.363(11) .
C7 C106 1.411(12) .
N71 C133 1.367(10) .
N71 C136 1.457(10) .
N71 C56 1.458(9) .
N55 C87 1.383(10) .
N55 C129 1.423(10) .
N55 C40 1.456(10) .
N58 C99 1.413(11) .
N58 C78 1.431(11) .
N58 C35 1.471(11) .
C14 C53 1.549(11) .
N66 C128 1.350(11) .
N66 C81 1.446(11) .
N66 C120 1.469(12) .
C16 N56 1.421(11) .
C16 C84 1.556(11) .
N56 C117 1.391(11) .
N56 C23 1.484(10) .
C22 C138 1.526(13) .
C23 N57 1.432(10) .
C24 C97 1.377(11) .
C24 C76 1.389(11) .
N62 C143 1.374(11) .
N62 C80 1.453(11) .
N62 C60 1.455(11) .
C26 C92 1.397(12) .
C28 C114 1.417(11) .
C28 C30 1.507(11) .
C32 C168 1.378(17) .
N67 C131 1.393(11) .
N67 C81 1.449(11) .
N67 C105 1.454(12) .
C37 C129 1.575(10) .
N61 C126 1.346(11) .
N61 C124 1.438(11) .
N61 C113 1.441(11) .
C39 C88 1.500(11) .
C42 C59 1.557(11) .
C44 C45 1.396(11) .
C45 C76 1.371(10) .
C46 C121 1.516(12) .
C47 C57 1.560(12) .
C48 C158 1.477(16) .
N57 C152 1.398(12) .
N57 C125 1.419(11) .
C52 C72 1.535(12) .
C56 C62 1.534(12) .
C60 C95 1.566(12) .
C61 C141 1.464(15) .
C63 N68 1.349(10) .
C69 C125 1.534(12) .
C70 C79 1.564(11) .
C71 C123 1.419(13) .
C74 C76 1.537(11) .
C78 C85 1.527(12) .
C79 N68 1.444(10) .
C81 C93 1.543(12) .
N59 C109 1.365(11) .
N59 C96 1.430(10) .
N59 C103 1.459(12) .
C88 C119 1.539(12) .
C103 C124 1.528(12) .
C104 C121 1.531(12) .
C104 C119 1.549(11) .
C114 C127 1.391(11) .
C123 C138 1.383(13) .
C135 O92 1.247(11) .
C137 N68 1.446(10) .
C138 C168 1.349(14) .
C141 C163 1.584(17) .
C158 C171 1.550(18) 1_756
C163 C171 1.433(18) .
C171 C158 1.550(18) 1_354

loop_
_platon_squeeze_void_nr
_platon_squeeze_void_average_x
_platon_squeeze_void_average_y
_platon_squeeze_void_average_z
_platon_squeeze_void_volume
_platon_squeeze_void_count_electrons
_platon_squeeze_void_content
1 0.357 0.299 0.201 2719 1024 ' '
2 0.775 0.134 0.878 24 8 ' '
3 0.958 0.235 0.053 8 1 ' '
4 0.819 0.254 0.561 9 1 ' '
5 0.181 0.746 0.439 9 2 ' '
6 0.042 0.765 0.947 8 3 ' '
7 0.225 0.866 0.122 24 10 ' '
